data_4507203
loop_
_publ_author_name
'Di Nicola, Corrado'
'Forlin, Enrico'
'Garau, Federica'
'Gazzano, Massimo'
'Lanza, Arianna'
'Monari, Magda'
'Nestola, Fabrizio'
'Pandolfo, Luciano'
'Pettinari, Claudio'
'Zorzi, Alberto'
'Zorzi, Federico'

_publ_section_title
;
 Coordination Polymers Based on the Trinuclear Triangular Secondary
 Building Unit [Cu3(\m3-OH)(\m-pz)3]2+(pz = pyrazolate) and Succinate
 Anion
;
_journal_issue 1
_journal_name_full 'Crystal Growth &amp; Design'
_journal_page_first 126
_journal_paper_doi 10.1021/cg3012712
_journal_volume 13
_journal_year 2013
_chemical_formula_sum 'C13 H14 Cu3 N6 O5'
_chemical_formula_weight 524.92
_chemical_name_systematic
;
 ?
;
_space_group_IT_number 14
_symmetry_cell_setting monoclinic
_symmetry_space_group_name_Hall '-P 2yn'
_symmetry_space_group_name_H-M 'P 1 21/n 1'
_atom_sites_solution_hydrogens geom
_atom_sites_solution_primary direct
_atom_sites_solution_secondary difmap
_audit_creation_method SHELXL-97
_cell_angle_alpha 90.00
_cell_angle_beta 94.360(11)
_cell_angle_gamma 90.00
_cell_formula_units_Z 4
_cell_length_a 9.7487(10)
_cell_length_b 11.0061(15)
_cell_length_c 15.1631(18)
_cell_measurement_reflns_used 5302
_cell_measurement_temperature 293(2)
_cell_measurement_theta_max 25.99
_cell_measurement_theta_min 3.03
_cell_volume 1622.2(3)
_computing_structure_refinement 'SHELXL-97 (Sheldrick, 1997)'
_diffrn_ambient_temperature 293(2)
_diffrn_measured_fraction_theta_full 0.998
_diffrn_measured_fraction_theta_max 0.998
_diffrn_radiation_monochromator graphite
_diffrn_radiation_source 'fine-focus sealed tube'
_diffrn_radiation_type MoK\a
_diffrn_radiation_wavelength 0.71073
_diffrn_reflns_av_R_equivalents 0.0696
_diffrn_reflns_av_sigmaI/netI 0.0745
_diffrn_reflns_limit_h_max 12
_diffrn_reflns_limit_h_min -12
_diffrn_reflns_limit_k_max 13
_diffrn_reflns_limit_k_min -13
_diffrn_reflns_limit_l_max 18
_diffrn_reflns_limit_l_min -18
_diffrn_reflns_number 31760
_diffrn_reflns_theta_full 25.99
_diffrn_reflns_theta_max 25.99
_diffrn_reflns_theta_min 3.03
_exptl_absorpt_coefficient_mu 3.940
_exptl_absorpt_correction_T_max 0.730
_exptl_absorpt_correction_T_min 0.629
_exptl_absorpt_correction_type numerical
_exptl_absorpt_process_details 'X-RED, X-SHAPE (Stoe & Cie)'
_exptl_crystal_colour blue
_exptl_crystal_density_diffrn 2.149
_exptl_crystal_density_method 'not measured'
_exptl_crystal_description prism
_exptl_crystal_F_000 1044
_exptl_crystal_size_max 0.2
_exptl_crystal_size_mid 0.1
_exptl_crystal_size_min 0.08
_refine_diff_density_max 0.755
_refine_diff_density_min -0.889
_refine_diff_density_rms 0.093
_refine_ls_extinction_method none
_refine_ls_goodness_of_fit_ref 1.061
_refine_ls_hydrogen_treatment mixed
_refine_ls_matrix_type full
_refine_ls_number_parameters 247
_refine_ls_number_reflns 3183
_refine_ls_number_restraints 0
_refine_ls_restrained_S_all 1.061
_refine_ls_R_factor_all 0.0984
_refine_ls_R_factor_gt 0.0448
_refine_ls_shift/su_max 0.001
_refine_ls_shift/su_mean 0.000
_refine_ls_structure_factor_coef Fsqd
_refine_ls_weighting_details 'calc w=1/[\s^2^(Fo^2^)+(0.0335P)^2^+0.0000P] where P=(Fo^2^+2Fc^2^)/3'
_refine_ls_weighting_scheme calc
_refine_ls_wR_factor_gt 0.0733
_refine_ls_wR_factor_ref 0.0874
_reflns_number_gt 2189
_reflns_number_total 3183
_reflns_threshold_expression >2sigma(I)
_cod_data_source_file cg3012712_si_002.cif
_cod_data_source_block Comp2
_cod_original_sg_symbol_H-M 'P 21/n'
_cod_database_code 4507203

loop_
_symmetry_equiv_pos_as_xyz
'x, y, z'
'-x+1/2, y+1/2, -z+1/2'
'-x, -y, -z'
'x-1/2, -y-1/2, z-1/2'

loop_
_atom_site_label
_atom_site_type_symbol
_atom_site_fract_x
_atom_site_fract_y
_atom_site_fract_z
_atom_site_U_iso_or_equiv
_atom_site_adp_type
_atom_site_occupancy
_atom_site_symmetry_multiplicity
_atom_site_calc_flag
_atom_site_refinement_flags
Cu1 Cu 0.72938(6) 0.05225(6) 0.08119(4) 0.0302(2) Uani 1 1 d .
Cu2 Cu 0.60700(6) 0.04019(6) -0.13534(4) 0.02609(19) Uani 1 1 d .
Cu3 Cu 0.85771(7) -0.15033(6) -0.06202(4) 0.0318(2) Uani 1 1 d .
O1 O 0.7607(3) 0.0104(3) -0.0444(2) 0.0256(9) Uani 1 1 d .
H1O H 0.823(5) 0.055(5) -0.054(4) 0.038 Uiso 1 1 d .
O3 O 0.5362(3) -0.0713(3) 0.2309(2) 0.0304(9) Uani 1 1 d .
O5 O 1.0625(4) 0.3153(3) 0.0763(3) 0.0387(10) Uani 1 1 d .
N4 N 0.8057(4) -0.1332(4) -0.1879(3) 0.0290(11) Uani 1 1 d .
O2 O 0.6889(4) 0.0726(3) 0.2071(2) 0.0365(10) Uani 1 1 d .
N2 N 0.5209(4) 0.1427(4) -0.0517(3) 0.0265(11) Uani 1 1 d .
N5 N 0.9190(4) -0.1466(4) 0.0628(3) 0.0316(11) Uani 1 1 d .
N1 N 0.5690(4) 0.1454(4) 0.0359(3) 0.0288(11) Uani 1 1 d .
N3 N 0.7127(4) -0.0475(4) -0.2171(3) 0.0287(11) Uani 1 1 d .
C10 C 0.6350(6) -0.0032(5) 0.2551(4) 0.0292(14) Uani 1 1 d .
C1 C 0.4963(6) 0.2261(6) 0.0755(4) 0.0385(16) Uani 1 1 d .
H1 H 0.5085 0.2450 0.1354 0.046 Uiso 1 1 calc R
N6 N 0.8768(4) -0.0605(4) 0.1180(3) 0.0352(12) Uani 1 1 d .
C4 C 0.7219(5) -0.0362(5) -0.3046(4) 0.0338(15) Uani 1 1 d .
H4 H 0.6695 0.0164 -0.3414 0.041 Uiso 1 1 calc R
C13 C 0.9359(6) 0.3102(6) 0.0873(4) 0.0355(16) Uani 1 1 d .
C2 C 0.3985(6) 0.2800(5) 0.0161(4) 0.0376(15) Uani 1 1 d .
H2 H 0.3350 0.3401 0.0270 0.045 Uiso 1 1 calc R
C5 C 0.8194(6) -0.1132(5) -0.3314(4) 0.0362(15) Uani 1 1 d .
H5 H 0.8464 -0.1232 -0.3884 0.043 Uiso 1 1 calc R
C3 C 0.4184(5) 0.2231(5) -0.0620(4) 0.0318(14) Uani 1 1 d .
H3 H 0.3674 0.2384 -0.1152 0.038 Uiso 1 1 calc R
C7 C 1.0172(5) -0.2128(5) 0.1076(4) 0.0348(15) Uani 1 1 d .
H7 H 1.0638 -0.2778 0.0845 0.042 Uiso 1 1 calc R
C8 C 1.0381(6) -0.1700(5) 0.1919(4) 0.0383(15) Uani 1 1 d .
H8 H 1.0997 -0.1992 0.2367 0.046 Uiso 1 1 calc R
O4 O 0.8735(4) 0.2174(5) 0.0935(3) 0.0649(15) Uani 1 1 d .
C6 C 0.8694(5) -0.1728(5) -0.2564(4) 0.0348(15) Uani 1 1 d .
H6 H 0.9376 -0.2321 -0.2540 0.042 Uiso 1 1 calc R
C12 C 0.6302(9) -0.0662(8) 0.4139(5) 0.111(4) Uani 1 1 d .
H12A H 0.5579 -0.0084 0.4238 0.133 Uiso 1 1 calc R
H12B H 0.6937 -0.0640 0.4663 0.133 Uiso 1 1 calc R
C9 C 0.9495(6) -0.0755(6) 0.1962(4) 0.0396(16) Uani 1 1 d .
H9 H 0.9404 -0.0280 0.2461 0.048 Uiso 1 1 calc R
C11 C 0.6986(8) -0.0206(7) 0.3478(4) 0.074(3) Uani 1 1 d .
H11A H 0.7786 -0.0719 0.3433 0.089 Uiso 1 1 calc R
H11B H 0.7329 0.0584 0.3676 0.089 Uiso 1 1 calc R

loop_
_atom_site_aniso_label
_atom_site_aniso_U_11
_atom_site_aniso_U_22
_atom_site_aniso_U_33
_atom_site_aniso_U_23
_atom_site_aniso_U_13
_atom_site_aniso_U_12
Cu1 0.0309(4) 0.0350(4) 0.0242(4) 0.0000(3) -0.0008(3) 0.0026(3)
Cu2 0.0251(4) 0.0292(4) 0.0235(4) 0.0006(3) -0.0007(3) 0.0026(3)
Cu3 0.0359(4) 0.0324(4) 0.0262(4) 0.0011(3) -0.0025(3) 0.0058(3)
O1 0.025(2) 0.028(2) 0.024(2) 0.0021(18) -0.0003(17) -0.0015(17)
O3 0.028(2) 0.033(2) 0.029(2) 0.0010(19) -0.0069(18) -0.0024(18)
O5 0.042(3) 0.033(2) 0.039(3) 0.003(2) -0.009(2) -0.007(2)
N4 0.031(3) 0.027(3) 0.028(3) 0.001(2) -0.003(2) 0.008(2)
O2 0.047(3) 0.038(3) 0.025(2) 0.005(2) 0.0064(19) -0.007(2)
N2 0.023(2) 0.023(3) 0.033(3) 0.006(2) 0.000(2) 0.005(2)
N5 0.032(3) 0.035(3) 0.028(3) 0.004(2) -0.003(2) 0.004(2)
N1 0.031(3) 0.032(3) 0.023(3) -0.005(2) 0.003(2) 0.002(2)
N3 0.028(3) 0.035(3) 0.022(3) 0.001(2) -0.004(2) 0.011(2)
C10 0.034(3) 0.032(3) 0.022(3) -0.004(3) 0.005(3) 0.004(3)
C1 0.037(4) 0.052(4) 0.028(3) -0.009(3) 0.009(3) -0.002(3)
N6 0.035(3) 0.045(3) 0.025(3) -0.007(3) -0.004(2) 0.005(3)
C4 0.036(3) 0.041(4) 0.024(3) 0.004(3) -0.007(3) 0.006(3)
C13 0.034(4) 0.052(4) 0.019(3) -0.009(3) -0.008(3) 0.018(3)
C2 0.034(3) 0.036(4) 0.044(4) -0.002(3) 0.011(3) 0.006(3)
C5 0.042(4) 0.047(4) 0.020(3) -0.003(3) 0.002(3) 0.011(3)
C3 0.022(3) 0.035(4) 0.038(4) 0.006(3) 0.002(3) 0.005(3)
C7 0.036(4) 0.038(4) 0.029(4) 0.006(3) -0.003(3) 0.011(3)
C8 0.034(3) 0.047(4) 0.033(4) 0.011(3) -0.006(3) 0.005(3)
O4 0.053(3) 0.084(4) 0.057(3) 0.008(3) 0.002(2) -0.039(3)
C6 0.035(3) 0.036(4) 0.032(4) -0.009(3) 0.000(3) 0.010(3)
C12 0.137(7) 0.138(8) 0.049(5) 0.048(5) -0.048(5) -0.119(7)
C9 0.038(4) 0.058(5) 0.023(3) -0.001(3) -0.004(3) 0.003(3)
C11 0.097(6) 0.094(6) 0.028(4) 0.017(4) -0.015(4) -0.066(5)

loop_
_atom_type_symbol
_atom_type_description
_atom_type_scat_dispersion_real
_atom_type_scat_dispersion_imag
_atom_type_scat_source
C C 0.0033 0.0016 'International Tables Vol C Tables 4.2.6.8 and 6.1.1.4'
H H 0.0000 0.0000 'International Tables Vol C Tables 4.2.6.8 and 6.1.1.4'
N N 0.0061 0.0033 'International Tables Vol C Tables 4.2.6.8 and 6.1.1.4'
O O 0.0106 0.0060 'International Tables Vol C Tables 4.2.6.8 and 6.1.1.4'
Cu Cu 0.3201 1.2651 'International Tables Vol C Tables 4.2.6.8 and 6.1.1.4'

loop_
_geom_angle_atom_site_label_1
_geom_angle_atom_site_label_2
_geom_angle_atom_site_label_3
_geom_angle
_geom_angle_site_symmetry_1
_geom_angle_site_symmetry_3
N6 Cu1 N1 171.86(19) . .
N6 Cu1 O2 89.56(17) . .
N1 Cu1 O2 93.84(17) . .
N6 Cu1 O1 87.92(17) . .
N1 Cu1 O1 87.81(16) . .
O2 Cu1 O1 172.73(15) . .
N6 Cu1 O4 92.70(18) . .
N1 Cu1 O4 94.70(18) . .
O2 Cu1 O4 89.86(16) . .
O1 Cu1 O4 97.07(16) . .
N3 Cu2 N2 172.55(18) . .
N3 Cu2 O3 89.87(16) . 3_655
N2 Cu2 O3 93.57(16) . 3_655
N3 Cu2 O1 87.22(16) . .
N2 Cu2 O1 89.07(16) . .
O3 Cu2 O1 176.29(15) 3_655 .
N5 Cu3 N4 172.69(19) . .
N5 Cu3 O5 91.82(17) . 3_755
N4 Cu3 O5 93.21(17) . 3_755
N5 Cu3 O1 88.03(17) . .
N4 Cu3 O1 87.44(16) . .
O5 Cu3 O1 174.85(15) 3_755 .
Cu2 O1 Cu1 117.39(18) . .
Cu2 O1 Cu3 112.78(17) . .
Cu1 O1 Cu3 115.50(17) . .
C10 O3 Cu2 126.8(4) . 3_655
C13 O5 Cu3 111.6(4) . 3_755
C6 N4 N3 108.4(4) . .
C6 N4 Cu3 129.4(4) . .
N3 N4 Cu3 120.2(3) . .
C10 O2 Cu1 127.3(4) . .
C3 N2 N1 107.2(5) . .
C3 N2 Cu2 131.9(4) . .
N1 N2 Cu2 120.8(3) . .
C7 N5 N6 107.8(4) . .
C7 N5 Cu3 129.4(4) . .
N6 N5 Cu3 122.3(3) . .
C1 N1 N2 107.5(4) . .
C1 N1 Cu1 129.9(4) . .
N2 N1 Cu1 122.3(3) . .
C4 N3 N4 107.0(4) . .
C4 N3 Cu2 131.9(4) . .
N4 N3 Cu2 120.9(3) . .
O2 C10 O3 125.2(5) . .
O2 C10 C11 117.8(5) . .
O3 C10 C11 116.8(5) . .
N1 C1 C2 111.0(5) . .
C9 N6 N5 107.2(4) . .
C9 N6 Cu1 131.3(4) . .
N5 N6 Cu1 121.5(3) . .
N3 C4 C5 109.8(5) . .
O4 C13 O5 123.9(6) . .
O4 C13 C12 123.6(7) . 2_655
O5 C13 C12 112.4(7) . 2_655
C3 C2 C1 103.3(5) . .
C4 C5 C6 105.3(5) . .
N2 C3 C2 110.9(5) . .
N5 C7 C8 109.6(5) . .
C9 C8 C7 105.1(5) . .
C13 O4 Cu1 168.8(4) . .
N4 C6 C5 109.5(5) . .
C11 C12 C13 124.5(8) . 2_645
N6 C9 C8 110.3(5) . .
C12 C11 C10 123.5(6) . .

loop_
_geom_bond_atom_site_label_1
_geom_bond_atom_site_label_2
_geom_bond_distance
_geom_bond_site_symmetry_2
Cu1 N6 1.948(4) .
Cu1 N1 1.950(4) .
Cu1 O2 1.992(4) .
Cu1 O1 2.006(4) .
Cu1 O4 2.296(5) .
Cu2 N3 1.929(4) .
Cu2 N2 1.935(4) .
Cu2 O3 1.964(3) 3_655
Cu2 O1 1.985(3) .
Cu3 N5 1.941(4) .
Cu3 N4 1.947(4) .
Cu3 O5 1.994(4) 3_755
Cu3 O1 2.033(4) .
O3 C10 1.253(6) .
O3 Cu2 1.964(3) 3_655
O5 C13 1.259(7) .
O5 Cu3 1.994(4) 3_755
N4 C6 1.324(6) .
N4 N3 1.360(5) .
O2 C10 1.249(6) .
N2 C3 1.335(6) .
N2 N1 1.375(5) .
N5 C7 1.345(6) .
N5 N6 1.350(6) .
N1 C1 1.311(7) .
N3 C4 1.343(6) .
C10 C11 1.505(7) .
C1 C2 1.393(7) .
N6 C9 1.344(6) .
C4 C5 1.358(7) .
C13 O4 1.197(7) .
C13 C12 1.504(8) 2_655
C2 C3 1.366(7) .
C5 C6 1.370(7) .
C7 C8 1.363(7) .
C8 C9 1.356(7) .
C12 C11 1.342(9) .
C12 C13 1.504(8) 2_645

loop_
_geom_hbond_atom_site_label_D
_geom_hbond_atom_site_label_H
_geom_hbond_atom_site_label_A
_geom_hbond_distance_DH
_geom_hbond_distance_HA
_geom_hbond_distance_DA
_geom_hbond_angle_DHA
_geom_hbond_site_symmetry_A
O1 H1O N5 0.80(5) 2.73(5) 3.494(5) 162(5) 3_755
